data_7043513
loop_
_publ_author_name
'Fujisawa, Kiyoshi'
'Soma, Shoko'
'Kurihara, Haruka'
'Dong, Hai Thanh'
'Bilodeau, Max'
'Lehnert, Nicolai'

_publ_section_title
;
 A Cobalt-Nitrosyl Complex with a Hindered Hydrotris(pyrazolyl)borate
 Coligand: Detailed Electronic Structure, and Reactivity towards Dioxygen
;
_journal_name_full 'Dalton Trans.'
_journal_paper_doi 10.1039/C7DT01565H
_journal_year 2017
_chemical_formula_moiety 'C30 H52 B Co N7 O2'
_chemical_formula_sum 'C30 H52 B Co N7 O2'
_chemical_formula_weight 612.53
_space_group_crystal_system monoclinic
_space_group_IT_number 14
_space_group_name_Hall '-P 2yn'
_space_group_name_H-M_alt 'P 1 21/n 1'
_symmetry_space_group_name_Hall '-P 2yn'
_symmetry_space_group_name_H-M 'P 1 21/n 1'
_atom_sites_solution_hydrogens geom
_atom_sites_solution_primary direct
_atom_sites_solution_secondary difmap
_audit_update_record
;
2017-06-28 deposited with the CCDC.
2017-07-04 downloaded from the CCDC.
;
_cell_angle_alpha 90.0000
_cell_angle_beta 100.603(3)
_cell_angle_gamma 90.0000
_cell_formula_units_Z 4
_cell_length_a 9.4573(13)
_cell_length_b 17.404(2)
_cell_length_c 20.336(3)
_cell_measurement_reflns_used 8803
_cell_measurement_temperature 138
_cell_measurement_theta_max 27.50
_cell_measurement_theta_min 3.00
_cell_volume 3290.0(8)
_computing_cell_refinement 'CrystalClear-SM Expert 2.1 b29'
_computing_data_collection 'CrystalClear-SM Expert 2.1 b29 (Rigaku, 2013)'
_computing_data_reduction 'CrystalClear-SM Expert 2.1 b29'
_computing_molecular_graphics 'CrystalStructure 4.2.2'
_computing_publication_material 'CrystalStructure 4.2.2 (Rigaku, 2016)'
_computing_structure_refinement 'SHELXL Version 2014/3 (Sheldrick, 2008)'
_computing_structure_solution 'Il Milione (Burla, et al., 2007)'
_diffrn_ambient_temperature 138
_diffrn_detector_area_resol_mean 5.814
_diffrn_measured_fraction_theta_full 0.998
_diffrn_measured_fraction_theta_max 0.998
_diffrn_measurement_device_type 'Rigaku XtaLAB P200'
_diffrn_measurement_method \w
_diffrn_radiation_type 'Mo K\a'
_diffrn_radiation_wavelength 0.71075
_diffrn_reflns_av_R_equivalents 0.0289
_diffrn_reflns_Laue_measured_fraction_full 0.998
_diffrn_reflns_Laue_measured_fraction_max 0.998
_diffrn_reflns_limit_h_max 12
_diffrn_reflns_limit_h_min -12
_diffrn_reflns_limit_k_max 22
_diffrn_reflns_limit_k_min -22
_diffrn_reflns_limit_l_max 26
_diffrn_reflns_limit_l_min -26
_diffrn_reflns_number 53446
_diffrn_reflns_point_group_measured_fraction_full 0.998
_diffrn_reflns_point_group_measured_fraction_max 0.998
_diffrn_reflns_theta_full 25.242
_diffrn_reflns_theta_max 27.498
_diffrn_reflns_theta_min 3.104
_diffrn_standards_number 0
_exptl_absorpt_coefficient_mu 0.559
_exptl_absorpt_correction_T_max 0.994
_exptl_absorpt_correction_T_min 0.957
_exptl_absorpt_correction_type numerical
_exptl_absorpt_process_details 'NUMABS (Rigaku, 1999)'
_exptl_crystal_colour blue
_exptl_crystal_density_diffrn 1.237
_exptl_crystal_density_method 'not measured'
_exptl_crystal_description prism
_exptl_crystal_F_000 1316.00
_exptl_crystal_size_max 0.140
_exptl_crystal_size_mid 0.080
_exptl_crystal_size_min 0.010
_refine_diff_density_max 0.36
_refine_diff_density_min -0.25
_refine_ls_extinction_method none
_refine_ls_goodness_of_fit_ref 1.019
_refine_ls_hydrogen_treatment constr
_refine_ls_number_parameters 370
_refine_ls_number_reflns 7548
_refine_ls_number_restraints 0
_refine_ls_R_factor_all 0.0440
_refine_ls_R_factor_gt 0.0303
_refine_ls_shift/su_max 0.002
_refine_ls_structure_factor_coef Fsqd
_refine_ls_weighting_details 'w = 1/[\s^2^(Fo^2^)+(0.0324P)^2^+1.8130P] where P=(Fo^2^+2Fc^2^)/3'
_refine_ls_weighting_scheme calc
_refine_ls_wR_factor_gt 0.0695
_refine_ls_wR_factor_ref 0.0752
_reflns_Friedel_coverage 0.000
_reflns_number_gt 6168
_reflns_number_total 7548
_reflns_threshold_expression F^2^>2.0\s(F^2^)
_cod_data_source_file c7dt01565h2.cif
_cod_data_source_block L3CoNO2
_cod_database_code 7043513
_shelxl_version_number 2014-3

loop_
_space_group_symop_id
_space_group_symop_operation_xyz
1 +X,+Y,+Z
2 1/2-X,1/2+Y,1/2-Z
3 -X,-Y,-Z
4 -1/2+X,-1/2-Y,-1/2+Z

loop_
_atom_site_label
_atom_site_type_symbol
_atom_site_fract_x
_atom_site_fract_y
_atom_site_fract_z
_atom_site_U_iso_or_equiv
_atom_site_adp_type
_atom_site_occupancy
_atom_site_site_symmetry_order
_atom_site_calc_flag
_atom_site_refinement_flags_posn
_atom_site_refinement_flags_adp
Co1 Co 0.71792(2) 0.26523(2) 0.80195(2) 0.01199(6) Uani 1 1 d . .
O41 O 0.60964(12) 0.26185(7) 0.89141(5) 0.0263(2) Uani 1 1 d . .
O42 O 0.83090(12) 0.25827(7) 0.89748(5) 0.0282(3) Uani 1 1 d . .
N11 N 0.85233(12) 0.26803(7) 0.73417(5) 0.0134(2) Uani 1 1 d . .
N12 N 0.77397(12) 0.26922(7) 0.66982(5) 0.0125(2) Uani 1 1 d . .
N21 N 0.60462(12) 0.35912(7) 0.75807(5) 0.0135(2) Uani 1 1 d . .
N22 N 0.55767(12) 0.34488(7) 0.69065(5) 0.0126(2) Uani 1 1 d . .
N31 N 0.59780(12) 0.17692(7) 0.75178(5) 0.0129(2) Uani 1 1 d . .
N32 N 0.55008(12) 0.19816(7) 0.68581(5) 0.0123(2) Uani 1 1 d . .
N41 N 0.72891(16) 0.25792(8) 0.92960(6) 0.0280(3) Uani 1 1 d . .
C10 C 1.10082(16) 0.33389(9) 0.83523(7) 0.0219(3) Uani 1 1 d . .
H10A H 1.1789 0.3322 0.8743 0.026 Uiso 1 1 calc R U
H10B H 1.1084 0.3812 0.8099 0.026 Uiso 1 1 calc R U
H10C H 1.0080 0.3329 0.8501 0.026 Uiso 1 1 calc R U
C11 C 1.10328(17) 0.18944(9) 0.82967(7) 0.0228(3) Uani 1 1 d . .
H11A H 1.1809 0.1885 0.8689 0.027 Uiso 1 1 calc R U
H11B H 1.0102 0.1869 0.8442 0.027 Uiso 1 1 calc R U
H11C H 1.1131 0.1452 0.8010 0.027 Uiso 1 1 calc R U
C12 C 1.25828(15) 0.26670(10) 0.76779(8) 0.0257(3) Uani 1 1 d . .
H12A H 1.3356 0.2657 0.8071 0.031 Uiso 1 1 calc R U
H12B H 1.2674 0.2221 0.7394 0.031 Uiso 1 1 calc R U
H12C H 1.2651 0.3140 0.7424 0.031 Uiso 1 1 calc R U
C13 C 1.11217(14) 0.26397(8) 0.79034(7) 0.0161(3) Uani 1 1 d . .
C14 C 0.99189(14) 0.26553(8) 0.72945(6) 0.0137(3) Uani 1 1 d . .
C15 C 1.00331(14) 0.26392(8) 0.66188(7) 0.0156(3) Uani 1 1 d . .
H15 H 1.0896 0.2614 0.6443 0.019 Uiso 1 1 calc R U
C16 C 0.86459(14) 0.26665(8) 0.62550(6) 0.0134(3) Uani 1 1 d . .
C17 C 0.81481(15) 0.27107(8) 0.55074(6) 0.0163(3) Uani 1 1 d . .
H17 H 0.7165 0.2479 0.5396 0.020 Uiso 1 1 calc R U
C18 C 0.8047(2) 0.35480(10) 0.52827(8) 0.0310(4) Uani 1 1 d . .
H18A H 0.7723 0.3572 0.4797 0.037 Uiso 1 1 calc R U
H18B H 0.7358 0.3820 0.5505 0.037 Uiso 1 1 calc R U
H18C H 0.8995 0.3791 0.5402 0.037 Uiso 1 1 calc R U
C19 C 0.91406(18) 0.22606(10) 0.51368(8) 0.0288(4) Uani 1 1 d . .
H19A H 0.8789 0.2301 0.4654 0.035 Uiso 1 1 calc R U
H19B H 1.0116 0.2472 0.5247 0.035 Uiso 1 1 calc R U
H19C H 0.9155 0.1720 0.5272 0.035 Uiso 1 1 calc R U
C20 C 0.74238(17) 0.45392(10) 0.87274(8) 0.0251(3) Uani 1 1 d . .
H20A H 0.7606 0.4797 0.9163 0.030 Uiso 1 1 calc R U
H20B H 0.7582 0.3986 0.8791 0.030 Uiso 1 1 calc R U
H20C H 0.8080 0.4742 0.8449 0.030 Uiso 1 1 calc R U
C21 C 0.48171(18) 0.43972(10) 0.88178(8) 0.0267(3) Uani 1 1 d . .
H21A H 0.5025 0.4651 0.9255 0.032 Uiso 1 1 calc R U
H21B H 0.3831 0.4517 0.8598 0.032 Uiso 1 1 calc R U
H21C H 0.4922 0.3840 0.8879 0.032 Uiso 1 1 calc R U
C22 C 0.5673(2) 0.55554(10) 0.82864(8) 0.0355(4) Uani 1 1 d . .
H22A H 0.5877 0.5811 0.8723 0.043 Uiso 1 1 calc R U
H22B H 0.6335 0.5746 0.8006 0.043 Uiso 1 1 calc R U
H22C H 0.4680 0.5664 0.8069 0.043 Uiso 1 1 calc R U
C23 C 0.58719(16) 0.46841(8) 0.83831(7) 0.0196(3) Uani 1 1 d . .
C24 C 0.55534(15) 0.42910(8) 0.77038(7) 0.0152(3) Uani 1 1 d . .
C25 C 0.47543(16) 0.45923(8) 0.71138(7) 0.0186(3) Uani 1 1 d . .
H25 H 0.4277 0.5075 0.7062 0.022 Uiso 1 1 calc R U
C26 C 0.47935(14) 0.40529(8) 0.66204(7) 0.0144(3) Uani 1 1 d . .
C27 C 0.40853(15) 0.40861(8) 0.58932(7) 0.0172(3) Uani 1 1 d . .
H27 H 0.4742 0.3840 0.5622 0.021 Uiso 1 1 calc R U
C28 C 0.26676(17) 0.36447(10) 0.57778(8) 0.0259(3) Uani 1 1 d . .
H28A H 0.2222 0.3672 0.5303 0.031 Uiso 1 1 calc R U
H28B H 0.2851 0.3106 0.5907 0.031 Uiso 1 1 calc R U
H28C H 0.2019 0.3872 0.6048 0.031 Uiso 1 1 calc R U
C29 C 0.38249(18) 0.49199(9) 0.56615(8) 0.0260(3) Uani 1 1 d . .
H29A H 0.3365 0.4928 0.5189 0.031 Uiso 1 1 calc R U
H29B H 0.3197 0.5172 0.5929 0.031 Uiso 1 1 calc R U
H29C H 0.4746 0.5193 0.5719 0.031 Uiso 1 1 calc R U
C30 C 0.73184(17) 0.06813(10) 0.85729(8) 0.0259(3) Uani 1 1 d . .
H30A H 0.7493 0.0381 0.8987 0.031 Uiso 1 1 calc R U
H30B H 0.7933 0.0489 0.8270 0.031 Uiso 1 1 calc R U
H30C H 0.7542 0.1223 0.8676 0.031 Uiso 1 1 calc R U
C31 C 0.47541(18) 0.08630(10) 0.87091(8) 0.0290(4) Uani 1 1 d . .
H31A H 0.4962 0.0563 0.9123 0.035 Uiso 1 1 calc R U
H31B H 0.4914 0.1409 0.8813 0.035 Uiso 1 1 calc R U
H31C H 0.3750 0.0783 0.8493 0.035 Uiso 1 1 calc R U
C32 C 0.5446(2) -0.02497(10) 0.80708(8) 0.0363(4) Uani 1 1 d . .
H32A H 0.5641 -0.0553 0.8483 0.044 Uiso 1 1 calc R U
H32B H 0.4437 -0.0315 0.7856 0.044 Uiso 1 1 calc R U
H32C H 0.6071 -0.0425 0.7766 0.044 Uiso 1 1 calc R U
C33 C 0.57444(16) 0.06054(8) 0.82383(7) 0.0192(3) Uani 1 1 d . .
C34 C 0.54361(15) 0.10667(8) 0.75913(7) 0.0155(3) Uani 1 1 d . .
C35 C 0.45959(16) 0.08355(8) 0.69842(7) 0.0183(3) Uani 1 1 d . .
H35 H 0.4079 0.0367 0.6900 0.022 Uiso 1 1 calc R U
C36 C 0.46623(14) 0.14191(8) 0.65322(7) 0.0149(3) Uani 1 1 d . .
C37 C 0.40131(15) 0.14464(8) 0.57980(7) 0.0171(3) Uani 1 1 d . .
H37 H 0.3856 0.1997 0.5664 0.021 Uiso 1 1 calc R U
C38 C 0.50393(17) 0.10933(10) 0.53810(7) 0.0254(3) Uani 1 1 d . .
H38A H 0.4600 0.1116 0.4906 0.030 Uiso 1 1 calc R U
H38B H 0.5945 0.1381 0.5456 0.030 Uiso 1 1 calc R U
H38C H 0.5230 0.0557 0.5514 0.030 Uiso 1 1 calc R U
C39 C 0.25598(17) 0.10379(10) 0.56597(8) 0.0284(4) Uani 1 1 d . .
H39A H 0.2159 0.1063 0.5180 0.034 Uiso 1 1 calc R U
H39B H 0.2687 0.0499 0.5798 0.034 Uiso 1 1 calc R U
H39C H 0.1901 0.1289 0.5912 0.034 Uiso 1 1 calc R U
B1 B 0.60736(15) 0.27205(9) 0.65721(7) 0.0123(3) Uani 1 1 d . .
H1 H 0.5701 0.2744 0.6079 0.015 Uiso 1 1 calc R U

loop_
_atom_site_aniso_label
_atom_site_aniso_U_11
_atom_site_aniso_U_22
_atom_site_aniso_U_33
_atom_site_aniso_U_23
_atom_site_aniso_U_13
_atom_site_aniso_U_12
Co1 0.01311(9) 0.01389(10) 0.00871(9) 0.00043(7) 0.00130(6) 0.00041(7)
O41 0.0310(6) 0.0264(6) 0.0240(6) 0.0002(5) 0.0112(5) 0.0003(5)
O42 0.0286(6) 0.0368(7) 0.0165(5) 0.0008(5) -0.0028(4) -0.0014(5)
N11 0.0127(5) 0.0167(6) 0.0098(5) 0.0013(4) -0.0001(4) 0.0009(5)
N12 0.0135(5) 0.0146(6) 0.0091(5) 0.0005(4) 0.0014(4) 0.0006(5)
N21 0.0155(6) 0.0155(6) 0.0091(5) -0.0006(4) 0.0011(4) 0.0005(4)
N22 0.0141(6) 0.0139(6) 0.0095(5) 0.0006(4) 0.0016(4) 0.0014(4)
N31 0.0143(5) 0.0146(6) 0.0095(5) 0.0016(4) 0.0012(4) 0.0011(4)
N32 0.0129(5) 0.0147(6) 0.0089(5) 0.0007(4) 0.0008(4) 0.0011(4)
N41 0.0429(8) 0.0247(7) 0.0151(6) -0.0007(5) 0.0019(6) -0.0014(6)
C10 0.0214(8) 0.0211(8) 0.0209(7) -0.0027(6) -0.0024(6) -0.0006(6)
C11 0.0224(8) 0.0212(8) 0.0222(7) 0.0052(6) -0.0033(6) 0.0022(6)
C12 0.0130(7) 0.0387(9) 0.0245(8) 0.0017(7) 0.0010(6) 0.0004(7)
C13 0.0130(6) 0.0181(7) 0.0164(6) 0.0012(5) 0.0003(5) 0.0000(6)
C14 0.0142(6) 0.0116(6) 0.0150(6) 0.0010(5) 0.0021(5) 0.0005(5)
C15 0.0147(6) 0.0166(7) 0.0165(6) 0.0006(5) 0.0057(5) 0.0000(6)
C16 0.0162(6) 0.0116(6) 0.0131(6) 0.0007(5) 0.0044(5) 0.0008(5)
C17 0.0165(7) 0.0210(7) 0.0121(6) -0.0006(5) 0.0042(5) -0.0007(6)
C18 0.0495(11) 0.0257(9) 0.0154(7) 0.0048(6) -0.0003(7) 0.0024(8)
C19 0.0308(8) 0.0407(10) 0.0164(7) -0.0037(7) 0.0087(6) 0.0080(7)
C20 0.0270(8) 0.0263(9) 0.0213(7) -0.0055(6) 0.0026(6) -0.0055(7)
C21 0.0284(8) 0.0322(9) 0.0212(7) -0.0048(6) 0.0088(6) 0.0019(7)
C22 0.0626(13) 0.0179(8) 0.0240(8) -0.0054(6) 0.0027(8) 0.0033(8)
C23 0.0272(8) 0.0160(7) 0.0157(7) -0.0036(5) 0.0040(6) 0.0002(6)
C24 0.0167(7) 0.0140(7) 0.0151(6) -0.0010(5) 0.0035(5) 0.0000(5)
C25 0.0221(7) 0.0139(7) 0.0193(7) 0.0006(5) 0.0027(6) 0.0041(6)
C26 0.0139(7) 0.0141(7) 0.0151(6) 0.0023(5) 0.0025(5) 0.0006(5)
C27 0.0188(7) 0.0188(7) 0.0136(6) 0.0019(5) 0.0018(5) 0.0047(6)
C28 0.0246(8) 0.0264(9) 0.0246(8) -0.0022(6) -0.0010(6) -0.0016(6)
C29 0.0323(9) 0.0225(8) 0.0211(7) 0.0063(6) -0.0008(6) 0.0052(7)
C30 0.0270(8) 0.0286(9) 0.0210(7) 0.0082(6) 0.0018(6) 0.0067(7)
C31 0.0292(9) 0.0362(10) 0.0242(8) 0.0080(7) 0.0114(7) 0.0011(7)
C32 0.0605(12) 0.0193(9) 0.0253(8) 0.0068(7) -0.0022(8) -0.0044(8)
C33 0.0254(8) 0.0165(7) 0.0155(7) 0.0038(5) 0.0034(6) -0.0002(6)
C34 0.0164(7) 0.0146(7) 0.0159(6) 0.0016(5) 0.0038(5) 0.0013(5)
C35 0.0209(7) 0.0142(7) 0.0187(7) 0.0003(5) 0.0007(6) -0.0026(6)
C36 0.0143(6) 0.0143(7) 0.0155(6) -0.0014(5) 0.0010(5) 0.0010(5)
C37 0.0197(7) 0.0156(7) 0.0140(6) -0.0008(5) -0.0024(5) -0.0011(6)
C38 0.0267(8) 0.0312(9) 0.0174(7) -0.0033(6) 0.0016(6) 0.0018(7)
C39 0.0223(8) 0.0377(10) 0.0229(8) -0.0003(7) -0.0025(6) -0.0057(7)
B1 0.0125(7) 0.0139(8) 0.0101(6) 0.0002(5) 0.0012(5) 0.0016(6)

loop_
_atom_type_symbol
_atom_type_description
_atom_type_scat_dispersion_real
_atom_type_scat_dispersion_imag
_atom_type_scat_source
C C 0.0033 0.0016
;
International Tables for Crystallography
(Vol. C, Tables 4.2.6.8 and 6.1.1.4)
;
H H 0.0000 0.0000
;
International Tables for Crystallography
(Vol. C, Table 6.1.1.4)
;
B B 0.0013 0.0007
;
International Tables for Crystallography
(Vol. C, Tables 4.2.6.8 and 6.1.1.4)
;
Co Co 0.3494 0.9721
;
International Tables for Crystallography
(Vol. C, Tables 4.2.6.8 and 6.1.1.4)
;
N N 0.0061 0.0033
;
International Tables for Crystallography
(Vol. C, Tables 4.2.6.8 and 6.1.1.4)
;
O O 0.0106 0.0060
;
International Tables for Crystallography
(Vol. C, Tables 4.2.6.8 and 6.1.1.4)
;

loop_
_geom_angle_atom_site_label_1
_geom_angle_atom_site_label_2
_geom_angle_atom_site_label_3
_geom_angle
N11 Co1 O42 111.24(5)
N11 Co1 N21 91.57(4)
O42 Co1 N21 126.69(5)
N11 Co1 N31 92.20(5)
O42 Co1 N31 124.75(5)
N21 Co1 N31 100.42(4)
N11 Co1 O41 168.86(4)
O42 Co1 O41 57.62(5)
N21 Co1 O41 95.34(4)
N31 Co1 O41 95.12(4)
N41 O41 Co1 90.62(9)
N41 O42 Co1 100.19(9)
C14 N11 N12 107.23(10)
C14 N11 Co1 142.28(9)
N12 N11 Co1 110.39(8)
C16 N12 N11 109.60(10)
C16 N12 B1 129.77(11)
N11 N12 B1 120.62(10)
C24 N21 N22 106.73(11)
C24 N21 Co1 143.80(9)
N22 N21 Co1 109.45(8)
C26 N22 N21 109.70(11)
C26 N22 B1 129.18(11)
N21 N22 B1 120.84(10)
C34 N31 N32 106.71(11)
C34 N31 Co1 143.88(9)
N32 N31 Co1 109.37(8)
C36 N32 N31 109.78(11)
C36 N32 B1 129.05(11)
N31 N32 B1 120.73(10)
O41 N41 O42 111.56(12)
C13 C10 H10A 109.5
C13 C10 H10B 109.5
H10A C10 H10B 109.5
C13 C10 H10C 109.5
H10A C10 H10C 109.5
H10B C10 H10C 109.5
C13 C11 H11A 109.5
C13 C11 H11B 109.5
H11A C11 H11B 109.5
C13 C11 H11C 109.5
H11A C11 H11C 109.5
H11B C11 H11C 109.5
C13 C12 H12A 109.5
C13 C12 H12B 109.5
H12A C12 H12B 109.5
C13 C12 H12C 109.5
H12A C12 H12C 109.5
H12B C12 H12C 109.5
C14 C13 C11 109.59(12)
C14 C13 C12 109.65(11)
C11 C13 C12 108.70(12)
C14 C13 C10 110.26(11)
C11 C13 C10 110.07(12)
C12 C13 C10 108.54(12)
N11 C14 C15 109.02(11)
N11 C14 C13 122.76(12)
C15 C14 C13 128.22(12)
C16 C15 C14 106.72(12)
C16 C15 H15 126.6
C14 C15 H15 126.6
N12 C16 C15 107.42(11)
N12 C16 C17 123.42(12)
C15 C16 C17 129.06(12)
C16 C17 C19 111.46(12)
C16 C17 C18 109.97(12)
C19 C17 C18 110.68(13)
C16 C17 H17 108.2
C19 C17 H17 108.2
C18 C17 H17 108.2
C17 C18 H18A 109.5
C17 C18 H18B 109.5
H18A C18 H18B 109.5
C17 C18 H18C 109.5
H18A C18 H18C 109.5
H18B C18 H18C 109.5
C17 C19 H19A 109.5
C17 C19 H19B 109.5
H19A C19 H19B 109.5
C17 C19 H19C 109.5
H19A C19 H19C 109.5
H19B C19 H19C 109.5
C23 C20 H20A 109.5
C23 C20 H20B 109.5
H20A C20 H20B 109.5
C23 C20 H20C 109.5
H20A C20 H20C 109.5
H20B C20 H20C 109.5
C23 C21 H21A 109.5
C23 C21 H21B 109.5
H21A C21 H21B 109.5
C23 C21 H21C 109.5
H21A C21 H21C 109.5
H21B C21 H21C 109.5
C23 C22 H22A 109.5
C23 C22 H22B 109.5
H22A C22 H22B 109.5
C23 C22 H22C 109.5
H22A C22 H22C 109.5
H22B C22 H22C 109.5
C24 C23 C20 110.81(12)
C24 C23 C21 109.64(12)
C20 C23 C21 110.76(12)
C24 C23 C22 109.19(12)
C20 C23 C22 107.84(14)
C21 C23 C22 108.55(13)
N21 C24 C25 109.36(12)
N21 C24 C23 124.00(12)
C25 C24 C23 126.61(13)
C26 C25 C24 106.65(12)
C26 C25 H25 126.7
C24 C25 H25 126.7
N22 C26 C25 107.55(12)
N22 C26 C27 124.06(12)
C25 C26 C27 128.37(13)
C26 C27 C28 110.54(12)
C26 C27 C29 110.80(12)
C28 C27 C29 110.05(12)
C26 C27 H27 108.5
C28 C27 H27 108.5
C29 C27 H27 108.5
C27 C28 H28A 109.5
C27 C28 H28B 109.5
H28A C28 H28B 109.5
C27 C28 H28C 109.5
H28A C28 H28C 109.5
H28B C28 H28C 109.5
C27 C29 H29A 109.5
C27 C29 H29B 109.5
H29A C29 H29B 109.5
C27 C29 H29C 109.5
H29A C29 H29C 109.5
H29B C29 H29C 109.5
C33 C30 H30A 109.5
C33 C30 H30B 109.5
H30A C30 H30B 109.5
C33 C30 H30C 109.5
H30A C30 H30C 109.5
H30B C30 H30C 109.5
C33 C31 H31A 109.5
C33 C31 H31B 109.5
H31A C31 H31B 109.5
C33 C31 H31C 109.5
H31A C31 H31C 109.5
H31B C31 H31C 109.5
C33 C32 H32A 109.5
C33 C32 H32B 109.5
H32A C32 H32B 109.5
C33 C32 H32C 109.5
H32A C32 H32C 109.5
H32B C32 H32C 109.5
C34 C33 C30 110.85(12)
C34 C33 C31 110.20(12)
C30 C33 C31 110.89(13)
C34 C33 C32 108.66(12)
C30 C33 C32 107.84(13)
C31 C33 C32 108.31(14)
N31 C34 C35 109.24(12)
N31 C34 C33 124.00(12)
C35 C34 C33 126.74(13)
C36 C35 C34 106.75(13)
C36 C35 H35 126.6
C34 C35 H35 126.6
N32 C36 C35 107.50(12)
N32 C36 C37 123.87(12)
C35 C36 C37 128.56(13)
C36 C37 C39 110.89(12)
C36 C37 C38 110.61(12)
C39 C37 C38 110.62(13)
C36 C37 H37 108.2
C39 C37 H37 108.2
C38 C37 H37 108.2
C37 C38 H38A 109.5
C37 C38 H38B 109.5
H38A C38 H38B 109.5
C37 C38 H38C 109.5
H38A C38 H38C 109.5
H38B C38 H38C 109.5
C37 C39 H39A 109.5
C37 C39 H39B 109.5
H39A C39 H39B 109.5
C37 C39 H39C 109.5
H39A C39 H39C 109.5
H39B C39 H39C 109.5
N32 B1 N12 109.06(11)
N32 B1 N22 111.01(10)
N12 B1 N22 109.52(11)
N32 B1 H1 109.1
N12 B1 H1 109.1
N22 B1 H1 109.1

loop_
_geom_bond_atom_site_label_1
_geom_bond_atom_site_label_2
_geom_bond_distance
Co1 N11 2.0404(11)
Co1 O42 2.0412(11)
Co1 N21 2.0646(12)
Co1 N31 2.0657(12)
Co1 O41 2.2466(11)
O41 N41 1.2482(18)
O42 N41 1.2605(18)
N11 C14 1.3415(17)
N11 N12 1.3804(15)
N12 C16 1.3537(17)
N12 B1 1.5500(18)
N21 C24 1.3439(18)
N21 N22 1.3837(15)
N22 C26 1.3542(17)
N22 B1 1.5516(18)
N31 C34 1.3447(18)
N31 N32 1.3846(15)
N32 C36 1.3539(18)
N32 B1 1.5497(19)
C10 C13 1.537(2)
C10 H10A 0.9800
C10 H10B 0.9800
C10 H10C 0.9800
C11 C13 1.534(2)
C11 H11A 0.9800
C11 H11B 0.9800
C11 H11C 0.9800
C12 C13 1.535(2)
C12 H12A 0.9800
C12 H12B 0.9800
C12 H12C 0.9800
C13 C14 1.5196(18)
C14 C15 1.3984(18)
C15 C16 1.3834(19)
C15 H15 0.9500
C16 C17 1.5085(18)
C17 C19 1.524(2)
C17 C18 1.525(2)
C17 H17 1.0000
C18 H18A 0.9800
C18 H18B 0.9800
C18 H18C 0.9800
C19 H19A 0.9800
C19 H19B 0.9800
C19 H19C 0.9800
C20 C23 1.526(2)
C20 H20A 0.9800
C20 H20B 0.9800
C20 H20C 0.9800
C21 C23 1.533(2)
C21 H21A 0.9800
C21 H21B 0.9800
C21 H21C 0.9800
C22 C23 1.536(2)
C22 H22A 0.9800
C22 H22B 0.9800
C22 H22C 0.9800
C23 C24 1.5213(19)
C24 C25 1.3971(19)
C25 C26 1.3795(19)
C25 H25 0.9500
C26 C27 1.5080(18)
C27 C28 1.525(2)
C27 C29 1.532(2)
C27 H27 1.0000
C28 H28A 0.9800
C28 H28B 0.9800
C28 H28C 0.9800
C29 H29A 0.9800
C29 H29B 0.9800
C29 H29C 0.9800
C30 C33 1.524(2)
C30 H30A 0.9800
C30 H30B 0.9800
C30 H30C 0.9800
C31 C33 1.525(2)
C31 H31A 0.9800
C31 H31B 0.9800
C31 H31C 0.9800
C32 C33 1.541(2)
C32 H32A 0.9800
C32 H32B 0.9800
C32 H32C 0.9800
C33 C34 1.5230(19)
C34 C35 1.3989(19)
C35 C36 1.379(2)
C35 H35 0.9500
C36 C37 1.5071(18)
C37 C39 1.527(2)
C37 C38 1.530(2)
C37 H37 1.0000
C38 H38A 0.9800
C38 H38B 0.9800
C38 H38C 0.9800
C39 H39A 0.9800
C39 H39B 0.9800
C39 H39C 0.9800
B1 H1 1.0000

loop_
_geom_torsion_atom_site_label_1
_geom_torsion_atom_site_label_2
_geom_torsion_atom_site_label_3
_geom_torsion_atom_site_label_4
_geom_torsion
C14 N11 N12 C16 0.64(15)
Co1 N11 N12 C16 -176.54(9)
C14 N11 N12 B1 179.93(12)
Co1 N11 N12 B1 2.74(14)
C24 N21 N22 C26 -0.51(15)
Co1 N21 N22 C26 178.06(9)
C24 N21 N22 B1 174.03(11)
Co1 N21 N22 B1 -7.41(14)
C34 N31 N32 C36 0.65(14)
Co1 N31 N32 C36 -177.46(8)
C34 N31 N32 B1 -172.42(11)
Co1 N31 N32 B1 9.46(13)
Co1 O41 N41 O42 0.07(12)
Co1 O42 N41 O41 -0.08(14)
N12 N11 C14 C15 -0.90(15)
Co1 N11 C14 C15 174.78(12)
N12 N11 C14 C13 179.69(12)
Co1 N11 C14 C13 -4.6(2)
C11 C13 C14 N11 64.57(17)
C12 C13 C14 N11 -176.20(13)
C10 C13 C14 N11 -56.75(18)
C11 C13 C14 C15 -114.72(16)
C12 C13 C14 C15 4.5(2)
C10 C13 C14 C15 123.97(15)
N11 C14 C15 C16 0.83(16)
C13 C14 C15 C16 -179.80(14)
N11 N12 C16 C15 -0.12(15)
B1 N12 C16 C15 -179.32(13)
N11 N12 C16 C17 -176.83(12)
B1 N12 C16 C17 4.0(2)
C14 C15 C16 N12 -0.42(16)
C14 C15 C16 C17 176.04(14)
N12 C16 C17 C19 -149.25(14)
C15 C16 C17 C19 34.8(2)
N12 C16 C17 C18 87.61(17)
C15 C16 C17 C18 -88.34(18)
N22 N21 C24 C25 0.83(15)
Co1 N21 C24 C25 -176.88(12)
N22 N21 C24 C23 -177.72(12)
Co1 N21 C24 C23 4.6(3)
C20 C23 C24 N21 39.25(19)
C21 C23 C24 N21 -83.31(17)
C22 C23 C24 N21 157.89(15)
C20 C23 C24 C25 -139.04(15)
C21 C23 C24 C25 98.40(17)
C22 C23 C24 C25 -20.4(2)
N21 C24 C25 C26 -0.84(16)
C23 C24 C25 C26 177.66(13)
N21 N22 C26 C25 -0.02(15)
B1 N22 C26 C25 -173.96(13)
N21 N22 C26 C27 -178.55(12)
B1 N22 C26 C27 7.5(2)
C24 C25 C26 N22 0.51(16)
C24 C25 C26 C27 178.96(13)
N22 C26 C27 C28 80.68(17)
C25 C26 C27 C28 -97.54(18)
N22 C26 C27 C29 -157.05(13)
C25 C26 C27 C29 24.7(2)
N32 N31 C34 C35 -0.96(15)
Co1 N31 C34 C35 176.02(12)
N32 N31 C34 C33 177.67(12)
Co1 N31 C34 C33 -5.3(2)
C30 C33 C34 N31 -40.51(19)
C31 C33 C34 N31 82.63(17)
C32 C33 C34 N31 -158.85(14)
C30 C33 C34 C35 137.87(15)
C31 C33 C34 C35 -98.99(17)
C32 C33 C34 C35 19.5(2)
N31 C34 C35 C36 0.93(16)
C33 C34 C35 C36 -177.66(13)
N31 N32 C36 C35 -0.08(15)
B1 N32 C36 C35 172.25(13)
N31 N32 C36 C37 -177.34(12)
B1 N32 C36 C37 -5.0(2)
C34 C35 C36 N32 -0.51(16)
C34 C35 C36 C37 176.59(13)
N32 C36 C37 C39 -147.52(14)
C35 C36 C37 C39 35.8(2)
N32 C36 C37 C38 89.37(16)
C35 C36 C37 C38 -87.29(18)
C36 N32 B1 N12 -117.44(14)
N31 N32 B1 N12 54.15(15)
C36 N32 B1 N22 121.80(14)
N31 N32 B1 N22 -66.60(14)
C16 N12 B1 N32 116.25(14)
N11 N12 B1 N32 -62.87(15)
C16 N12 B1 N22 -122.09(14)
N11 N12 B1 N22 58.79(15)
C26 N22 B1 N32 -121.47(14)
N21 N22 B1 N32 65.18(15)
C26 N22 B1 N12 118.05(14)
N21 N22 B1 N12 -55.30(15)
